data_7038526
loop_
_publ_author_name
'Qi, Fen'
'Lin, Jianjian'
'Wang, Xiaoqing'
'Cui, Peng'
'Yan, Hui'
'Gong, Shuwen'
'Ma, Chunlin'
'Liu, Zhipeng'
'Huang, Wei'

_publ_section_title
;
 New AIE-active pyrimidine-based boronfluoride complexes with high
 solid-state emission and reversible mechanochromism luminescence
 behavior.
;
_journal_issue 17
_journal_name_full 'Dalton transactions (Cambridge, England : 2003)'
_journal_page_first 7278
_journal_page_last 7284
_journal_paper_doi 10.1039/c6dt00292g
_journal_volume 45
_journal_year 2016
_chemical_formula_sum 'C19 H15 B F2 N2 O2'
_chemical_formula_weight 352.14
_chemical_name_systematic
; 
 ? 
;
_space_group_IT_number 14
_symmetry_cell_setting monoclinic
_symmetry_space_group_name_Hall '-P 2yn'
_symmetry_space_group_name_H-M 'P 1 21/n 1'
_atom_sites_solution_hydrogens geom
_atom_sites_solution_primary direct
_atom_sites_solution_secondary difmap
_audit_creation_method SHELXL-97
_audit_update_record
;
2016-01-17 deposited with the CCDC.
2016-02-22 downloaded from the CCDC.
;
_cell_angle_alpha 90.00
_cell_angle_beta 107.906(2)
_cell_angle_gamma 90.00
_cell_formula_units_Z 4
_cell_length_a 9.9518(8)
_cell_length_b 17.5792(15)
_cell_length_c 10.0373(9)
_cell_measurement_reflns_used 2029
_cell_measurement_temperature 298(2)
_cell_measurement_theta_max 25.767
_cell_measurement_theta_min 2.419
_cell_volume 1670.9(2)
_computing_structure_refinement 'SHELXL-97 (Sheldrick, 1997)'
_computing_structure_solution 'SHELXS-97 (Sheldrick, 1990)'
_diffrn_ambient_temperature 298(2)
_diffrn_measured_fraction_theta_full 0.999
_diffrn_measured_fraction_theta_max 0.999
_diffrn_measurement_device_type 'CCD area detector'
_diffrn_measurement_method 'phi and omega scans'
_diffrn_radiation_monochromator graphite
_diffrn_radiation_source 'fine-focus sealed tube'
_diffrn_radiation_type MoK\a
_diffrn_radiation_wavelength 0.71073
_diffrn_reflns_av_R_equivalents 0.0354
_diffrn_reflns_av_sigmaI/netI 0.0432
_diffrn_reflns_limit_h_max 9
_diffrn_reflns_limit_h_min -11
_diffrn_reflns_limit_k_max 17
_diffrn_reflns_limit_k_min -20
_diffrn_reflns_limit_l_max 11
_diffrn_reflns_limit_l_min -10
_diffrn_reflns_number 8281
_diffrn_reflns_theta_full 25.02
_diffrn_reflns_theta_max 25.02
_diffrn_reflns_theta_min 2.43
_exptl_absorpt_coefficient_mu 0.106
_exptl_absorpt_correction_T_max 0.9895
_exptl_absorpt_correction_T_min 0.9812
_exptl_absorpt_correction_type multi-scan
_exptl_absorpt_process_details sadabs
_exptl_crystal_colour yellow
_exptl_crystal_density_diffrn 1.400
_exptl_crystal_density_method 'not measured'
_exptl_crystal_description block
_exptl_crystal_F_000 728
_exptl_crystal_size_max 0.18
_exptl_crystal_size_mid 0.12
_exptl_crystal_size_min 0.10
_refine_diff_density_max 0.160
_refine_diff_density_min -0.212
_refine_diff_density_rms 0.039
_refine_ls_extinction_method none
_refine_ls_goodness_of_fit_ref 0.957
_refine_ls_hydrogen_treatment constr
_refine_ls_matrix_type full
_refine_ls_number_parameters 236
_refine_ls_number_reflns 2931
_refine_ls_number_restraints 0
_refine_ls_restrained_S_all 0.957
_refine_ls_R_factor_all 0.0833
_refine_ls_R_factor_gt 0.0401
_refine_ls_shift/su_max 0.000
_refine_ls_shift/su_mean 0.000
_refine_ls_structure_factor_coef Fsqd
_refine_ls_weighting_details 'calc w=1/[\s^2^(Fo^2^)+(0.0444P)^2^+0.2410P] where P=(Fo^2^+2Fc^2^)/3'
_refine_ls_weighting_scheme calc
_refine_ls_wR_factor_gt 0.0869
_refine_ls_wR_factor_ref 0.0996
_reflns_number_gt 1783
_reflns_number_total 2931
_reflns_threshold_expression >2sigma(I)
_cod_data_source_file c6dt00292g2.cif
_cod_data_source_block PB-2
_cod_depositor_comments
;
The following automatic conversions were performed:

'_symmetry_cell_setting' value 'Monoclinic' changed to 'monoclinic'
according to
/usr/data/users/saulius/crontab/automatic-downloads/rss-feeds/RSC/lib/dictionaries/cif_core.dic
dictionary named 'cif_core.dic' version 2.4.2 from 2011-04-26.

Automatic conversion script
Id: cif_fix_values 4268 2015-11-12 08:31:59Z antanas 

 Adding full bibliography for 7038525--7038528.cif.
;
_cod_original_sg_symbol_H-M 'P2(1)/n  '
_cod_database_code 7038526

loop_
_symmetry_equiv_pos_as_xyz
'x, y, z'
'-x+1/2, y+1/2, -z+1/2'
'-x, -y, -z'
'x-1/2, -y-1/2, z-1/2'

loop_
_atom_site_label
_atom_site_type_symbol
_atom_site_fract_x
_atom_site_fract_y
_atom_site_fract_z
_atom_site_U_iso_or_equiv
_atom_site_adp_type
_atom_site_occupancy
_atom_site_symmetry_multiplicity
_atom_site_calc_flag
_atom_site_refinement_flags
N1 N 0.25719(17) 0.02874(9) 0.26621(18) 0.0390(4) Uani 1 1 d .
O4 O -0.12507(15) 0.02615(8) 0.31995(18) 0.0574(5) Uani 1 1 d .
F1 F 0.45633(13) -0.05191(6) 0.29780(16) 0.0643(4) Uani 1 1 d .
O3 O 0.50165(14) 0.07576(8) 0.33274(16) 0.0510(4) Uani 1 1 d .
C9 C 0.2862(2) 0.20843(10) 0.4756(2) 0.0333(5) Uani 1 1 d .
N2 N 0.03030(18) -0.02684(10) 0.2180(2) 0.0541(5) Uani 1 1 d .
C15 C 0.2236(2) 0.08727(10) 0.3407(2) 0.0354(5) Uani 1 1 d .
C7 C 0.4627(2) 0.13542(11) 0.3942(2) 0.0370(5) Uani 1 1 d .
C6 C 0.5823(2) 0.18751(11) 0.4552(2) 0.0383(5) Uani 1 1 d .
F2 F 0.39854(14) 0.02607(8) 0.11294(14) 0.0676(4) Uani 1 1 d .
C18 C -0.0005(2) 0.02778(12) 0.2970(2) 0.0437(5) Uani 1 1 d .
C8 C 0.32877(19) 0.14411(10) 0.4001(2) 0.0331(5) Uani 1 1 d .
C16 C 0.0902(2) 0.08612(11) 0.3559(2) 0.0421(5) Uani 1 1 d .
H16 H 0.0621 0.1244 0.4055 0.051 Uiso 1 1 calc R
C5 C 0.7166(2) 0.15734(12) 0.5143(2) 0.0455(6) Uani 1 1 d .
H5 H 0.7293 0.1049 0.5162 0.055 Uiso 1 1 calc R
C10 C 0.3358(2) 0.21325(11) 0.6196(2) 0.0431(5) Uani 1 1 d .
H10 H 0.3984 0.1767 0.6704 0.052 Uiso 1 1 calc R
C14 C 0.1931(2) 0.26392(11) 0.4023(2) 0.0440(5) Uani 1 1 d .
H14 H 0.1588 0.2617 0.3051 0.053 Uiso 1 1 calc R
C17 C 0.1584(2) -0.02350(12) 0.2082(3) 0.0519(6) Uani 1 1 d .
H17 H 0.1834 -0.0613 0.1554 0.062 Uiso 1 1 calc R
C1 C 0.5672(2) 0.26641(11) 0.4505(2) 0.0457(6) Uani 1 1 d .
H1 H 0.4785 0.2879 0.4107 0.055 Uiso 1 1 calc R
B1 B 0.4088(3) 0.01946(13) 0.2513(3) 0.0403(6) Uani 1 1 d .
C4 C 0.8313(2) 0.20420(14) 0.5700(2) 0.0533(6) Uani 1 1 d .
H4 H 0.9203 0.1833 0.6113 0.064 Uiso 1 1 calc R
C12 C 0.2012(3) 0.32578(13) 0.6158(3) 0.0562(7) Uani 1 1 d .
H12 H 0.1725 0.3649 0.6633 0.067 Uiso 1 1 calc R
C3 C 0.8138(3) 0.28171(14) 0.5644(3) 0.0568(7) Uani 1 1 d .
H3 H 0.8911 0.3134 0.6016 0.068 Uiso 1 1 calc R
C2 C 0.6825(3) 0.31268(13) 0.5040(2) 0.0531(6) Uani 1 1 d .
H2 H 0.6715 0.3652 0.4994 0.064 Uiso 1 1 calc R
C13 C 0.1509(2) 0.32244(11) 0.4727(3) 0.0517(6) Uani 1 1 d .
H13 H 0.0887 0.3594 0.4229 0.062 Uiso 1 1 calc R
C11 C 0.2935(3) 0.27171(13) 0.6892(3) 0.0544(6) Uani 1 1 d .
H11 H 0.3278 0.2744 0.7864 0.065 Uiso 1 1 calc R
C19 C -0.2230(2) -0.03333(14) 0.2563(3) 0.0707(8) Uani 1 1 d .
H19A H -0.2541 -0.0268 0.1565 0.106 Uiso 1 1 calc R
H19B H -0.3029 -0.0311 0.2907 0.106 Uiso 1 1 calc R
H19C H -0.1774 -0.0818 0.2792 0.106 Uiso 1 1 calc R

loop_
_atom_site_aniso_label
_atom_site_aniso_U_11
_atom_site_aniso_U_22
_atom_site_aniso_U_33
_atom_site_aniso_U_23
_atom_site_aniso_U_13
_atom_site_aniso_U_12
N1 0.0322(9) 0.0363(9) 0.0490(11) -0.0088(8) 0.0131(9) -0.0017(8)
O4 0.0344(9) 0.0593(10) 0.0837(13) -0.0108(9) 0.0256(9) -0.0079(8)
F1 0.0446(8) 0.0434(7) 0.1055(12) 0.0079(7) 0.0239(8) 0.0071(6)
O3 0.0332(8) 0.0507(9) 0.0715(11) -0.0220(8) 0.0196(8) -0.0034(7)
C9 0.0288(11) 0.0324(10) 0.0376(13) -0.0018(9) 0.0084(10) -0.0015(9)
N2 0.0352(11) 0.0498(11) 0.0780(15) -0.0184(10) 0.0182(11) -0.0073(9)
C15 0.0334(11) 0.0336(11) 0.0397(12) 0.0000(9) 0.0121(10) 0.0018(9)
C7 0.0352(12) 0.0365(11) 0.0392(13) -0.0011(9) 0.0112(10) -0.0007(9)
C6 0.0357(12) 0.0451(12) 0.0367(12) -0.0052(10) 0.0147(10) -0.0071(10)
F2 0.0583(9) 0.0952(10) 0.0544(9) -0.0079(8) 0.0250(7) -0.0045(8)
C18 0.0312(12) 0.0437(12) 0.0566(15) -0.0014(11) 0.0142(11) 0.0007(10)
C8 0.0320(11) 0.0333(10) 0.0337(12) -0.0017(9) 0.0096(10) -0.0020(9)
C16 0.0352(12) 0.0395(12) 0.0536(14) -0.0091(10) 0.0165(11) 0.0012(10)
C5 0.0386(13) 0.0507(13) 0.0469(14) -0.0013(11) 0.0127(11) -0.0036(11)
C10 0.0437(13) 0.0427(12) 0.0417(14) 0.0013(10) 0.0111(11) 0.0004(10)
C14 0.0411(13) 0.0467(12) 0.0432(14) -0.0012(11) 0.0116(11) 0.0044(11)
C17 0.0409(14) 0.0472(13) 0.0691(17) -0.0196(12) 0.0190(13) -0.0047(11)
C1 0.0434(13) 0.0428(12) 0.0533(15) -0.0031(11) 0.0183(12) -0.0045(11)
B1 0.0376(14) 0.0336(13) 0.0529(17) -0.0022(12) 0.0186(13) 0.0028(11)
C4 0.0350(13) 0.0763(17) 0.0471(15) -0.0061(13) 0.0104(11) -0.0065(12)
C12 0.0546(15) 0.0501(14) 0.0705(19) -0.0209(13) 0.0288(15) -0.0036(12)
C3 0.0470(15) 0.0731(17) 0.0525(16) -0.0182(13) 0.0184(13) -0.0259(13)
C2 0.0584(17) 0.0484(13) 0.0545(16) -0.0097(12) 0.0206(14) -0.0166(12)
C13 0.0489(14) 0.0385(12) 0.0698(18) 0.0033(12) 0.0213(14) 0.0095(10)
C11 0.0581(16) 0.0623(15) 0.0450(14) -0.0116(12) 0.0193(13) -0.0050(13)
C19 0.0402(14) 0.0681(17) 0.106(2) -0.0083(15) 0.0258(16) -0.0159(13)

loop_
_atom_type_symbol
_atom_type_description
_atom_type_scat_dispersion_real
_atom_type_scat_dispersion_imag
_atom_type_scat_source
C C 0.0033 0.0016 'International Tables Vol C Tables 4.2.6.8 and 6.1.1.4'
H H 0.0000 0.0000 'International Tables Vol C Tables 4.2.6.8 and 6.1.1.4'
N N 0.0061 0.0033 'International Tables Vol C Tables 4.2.6.8 and 6.1.1.4'
O O 0.0106 0.0060 'International Tables Vol C Tables 4.2.6.8 and 6.1.1.4'
B B 0.0013 0.0007 'International Tables Vol C Tables 4.2.6.8 and 6.1.1.4'
F F 0.0171 0.0103 'International Tables Vol C Tables 4.2.6.8 and 6.1.1.4'

loop_
_geom_angle_atom_site_label_1
_geom_angle_atom_site_label_2
_geom_angle_atom_site_label_3
_geom_angle
C17 N1 C15 118.78(17)
C17 N1 B1 119.04(16)
C15 N1 B1 122.15(16)
C18 O4 C19 118.67(17)
C7 O3 B1 125.54(16)
C10 C9 C14 118.51(18)
C10 C9 C8 120.84(18)
C14 C9 C8 120.64(18)
C17 N2 C18 114.67(18)
N1 C15 C16 116.88(18)
N1 C15 C8 118.64(16)
C16 C15 C8 124.46(17)
O3 C7 C8 122.47(17)
O3 C7 C6 111.55(16)
C8 C7 C6 125.97(17)
C5 C6 C1 118.26(19)
C5 C6 C7 119.15(18)
C1 C6 C7 122.53(19)
O4 C18 N2 118.83(18)
O4 C18 C16 117.77(18)
N2 C18 C16 123.40(18)
C7 C8 C15 120.10(17)
C7 C8 C9 122.81(17)
C15 C8 C9 116.95(16)
C18 C16 C15 119.30(18)
C4 C5 C6 120.8(2)
C9 C10 C11 120.7(2)
C13 C14 C9 120.6(2)
N2 C17 N1 126.79(19)
C2 C1 C6 120.5(2)
F2 B1 F1 109.53(18)
F2 B1 O3 110.87(18)
F1 B1 O3 110.2(2)
F2 B1 N1 108.33(19)
F1 B1 N1 107.68(16)
O3 B1 N1 110.19(16)
C3 C4 C5 119.8(2)
C11 C12 C13 120.2(2)
C2 C3 C4 120.2(2)
C3 C2 C1 120.3(2)
C12 C13 C14 119.8(2)
C12 C11 C10 120.2(2)

loop_
_geom_bond_atom_site_label_1
_geom_bond_atom_site_label_2
_geom_bond_distance
N1 C17 1.341(2)
N1 C15 1.372(2)
N1 B1 1.570(3)
O4 C18 1.329(2)
O4 C19 1.438(3)
F1 B1 1.371(2)
O3 C7 1.333(2)
O3 B1 1.427(3)
C9 C10 1.379(3)
C9 C14 1.390(3)
C9 C8 1.493(2)
N2 C17 1.309(3)
N2 C18 1.340(3)
C15 C16 1.383(3)
C15 C8 1.437(3)
C7 C8 1.361(2)
C7 C6 1.477(3)
C6 C5 1.390(3)
C6 C1 1.394(3)
F2 B1 1.366(3)
C18 C16 1.374(3)
C5 C4 1.379(3)
C10 C11 1.379(3)
C14 C13 1.384(3)
C1 C2 1.374(3)
C4 C3 1.373(3)
C12 C11 1.369(3)
C12 C13 1.370(3)
C3 C2 1.373(3)
